data_4337920
loop_
_publ_author_name
'Kiernicki, John J.'
'Newell, Brian S.'
'Matson, Ellen M.'
'Anderson, Nickolas H.'
'Fanwick, Phillip E.'
'Shores, Matthew P.'
'Bart, Suzanne C.'

_publ_section_title
;
 Multielectron C-O Bond Activation Mediated by a Family of Reduced Uranium
 Complexes.
;
_journal_issue 7
_journal_name_full 'Inorganic chemistry'
_journal_page_first 3730
_journal_paper_doi 10.1021/ic500012x
_journal_volume 53
_journal_year 2014
_chemical_formula_moiety 'C41 H46 I2 N3 U1'
_chemical_formula_sum 'C41 H46 I2 N3 U'
_chemical_formula_weight 1072.68
_space_group_IT_number 14
_symmetry_cell_setting monoclinic
_symmetry_space_group_name_Hall '-P 2ybc'
_symmetry_space_group_name_H-M 'P 1 21/c 1'
_cell_angle_alpha 90.00
_cell_angle_beta 94.155(6)
_cell_angle_gamma 90.00
_cell_formula_units_Z 4
_cell_length_a 8.4353(7)
_cell_length_b 23.8206(18)
_cell_length_c 20.8500(15)
_cell_measurement_reflns_used 7225
_cell_measurement_temperature 150.0(2)
_cell_measurement_theta_max 66
_cell_measurement_theta_min 2
_cell_volume 4178.5(6)
_computing_cell_refinement 'DENZO/SCALEPACK (Otwinowski & Minor, 1996)'
_computing_data_collection 'CrystalClear(Rigaku, 2001)'
_computing_data_reduction 'DENZO/SCALEPACK (Otwinowski & Minor, 1996)'
_computing_molecular_graphics
;
    ORTEP (Johnson, 1976)
    PLATON (Spek, 2003)
;
_computing_publication_material 'SHELX97(Sheldrick, 2008) and local programs'
_computing_structure_refinement 'SHELX97 (Sheldrick, 2008)'
_computing_structure_solution
;
 PATTY (DIRDIF, Beurskins, 2008)
;
_diffrn_ambient_temperature 150.0(2)
_diffrn_measured_fraction_theta_full 0.9840
_diffrn_measured_fraction_theta_max 0.9840
_diffrn_measurement_details
;
Data were collected on a Rigaku Rapid which has a quarter 
chi circle and a 200 degree curved image plate at a fixed 
distance of 127.4mm.  Strategy was optimized using the 
CrystalClear software.  The completeness is the best 
that can be obtained with this geometry. The missing data are not cusp 
data but mostly high angle data.
Also the use of HKL2000/SCALEPACK lowers the number 
of observed data as inconsistent equivalents are removed 
from the data set and not included in the collected total
;
_diffrn_measurement_device_type Rigaku_Rapid_II
_diffrn_measurement_method \w
_diffrn_radiation_monochromator 'confocal optics'
_diffrn_radiation_type CU-K\a
_diffrn_radiation_wavelength 1.54184
_diffrn_reflns_av_R_equivalents 0.0910
_diffrn_reflns_av_sigmaI/netI 0.0342
_diffrn_reflns_limit_h_max 9
_diffrn_reflns_limit_h_min 0
_diffrn_reflns_limit_k_max 28
_diffrn_reflns_limit_k_min 0
_diffrn_reflns_limit_l_max 24
_diffrn_reflns_limit_l_min -24
_diffrn_reflns_number 36985
_diffrn_reflns_theta_full 60.0
_diffrn_reflns_theta_max 66.83
_diffrn_reflns_theta_min 2.82
_diffrn_standards_number 0
_exptl_absorpt_coefficient_mu 22.749
_exptl_absorpt_correction_T_max 0.3206
_exptl_absorpt_correction_T_min 0.0486
_exptl_absorpt_correction_type multi-scan
_exptl_absorpt_process_details 'SCALEPACK (Otwinowski & Minor, 1997)'
_exptl_crystal_colour orange
_exptl_crystal_density_diffrn 1.705
_exptl_crystal_density_method 'not measured'
_exptl_crystal_description needle
_exptl_crystal_F_000 2044
_exptl_crystal_size_max 0.20
_exptl_crystal_size_mid 0.06
_exptl_crystal_size_min 0.05
_platon_squeeze_details '                                                                       '
_refine_diff_density_max 2.46
_refine_diff_density_min -0.87
_refine_ls_d_res_high 0.89
_refine_ls_extinction_method none
_refine_ls_goodness_of_fit_ref 1.050
_refine_ls_hydrogen_treatment constr
_refine_ls_matrix_type full
_refine_ls_number_parameters 434
_refine_ls_number_reflns 6114
_refine_ls_number_restraints 0
_refine_ls_R_factor_all 0.082
_refine_ls_R_factor_gt 0.067
_refine_ls_shift/su_max 0.001
_refine_ls_structure_factor_coef Fsqd
_refine_ls_weighting_details 'w=1/[\s^2^(Fo^2^)+(0.1409P)^2^+0.0000P] where P=(Fo^2^+2Fc^2^)/3'
_refine_ls_weighting_scheme calc
_refine_ls_wR_factor_gt 0.184
_refine_ls_wR_factor_ref 0.194
_reflns_number_gt 4730
_reflns_number_total 6114
_reflns_threshold_expression >2.0\s(I)
_cod_data_source_file ic500012x_si_001.cif
_cod_data_source_block JK1177
_cod_depositor_comments
;
The following automatic conversions were performed:

'_refine_ls_weighting_scheme' value 'calc ' changed to 'calc'
according to
/usr/data/users/saulius/automatic-downloads/rss-feeds/ACS/lib/dictionaries/cif_core.dic
dictionary named 'cif_core.dic' version 2.4.2 from 2011-04-26.

Automatic conversion script
Id: cif_fix_values 2281 2013-09-26 08:29:07Z andrius 

 Adding full bibliography for 4337916--4337924.cif.

The following automatic conversions were performed:

data name '_iucr_refine_instruction_details' was replaced with
'_iucr_refine_instructions_details' as specified in the replacement
file 'data/replacement-values/replacement_tags.lst'.

Automatic conversion script
Id: cif_correct_tags 9268 2022-04-12 08:56:07Z antanas 
;
_cod_original_formula_sum 'C41 H46 I2 N3 U1'
_cod_database_code 4337920

loop_
_symmetry_equiv_pos_as_xyz
'x, y, z'
'-x, y+1/2, -z+1/2'
'-x, -y, -z'
'x, -y-1/2, z-1/2'

loop_
_atom_site_label
_atom_site_fract_x
_atom_site_fract_y
_atom_site_fract_z
_atom_site_U_iso_or_equiv
_atom_site_adp_type
_atom_site_occupancy
_atom_site_symmetry_multiplicity
_atom_site_calc_flag
_atom_site_refinement_flags
U1 0.04934(5) 0.130585(16) 0.181457(19) 0.0805(2) Uani 1 1 d .
I1 0.22813(12) 0.01690(3) 0.16670(4) 0.0945(3) Uani 1 1 d .
I2 -0.22866(11) 0.21026(4) 0.15672(4) 0.1001(3) Uani 1 1 d .
N1 -0.1125(13) 0.0741(5) 0.2555(5) 0.099(3) Uani 1 1 d .
N7 0.0578(11) 0.1341(3) 0.0627(4) 0.072(2) Uani 1 1 d .
N21 -0.1333(13) 0.0694(4) 0.1253(5) 0.090(3) Uani 1 1 d .
C2 -0.216(2) 0.0377(6) 0.2279(7) 0.107(4) Uani 1 1 d .
C6 -0.0304(15) 0.0984(5) 0.0268(5) 0.080(3) Uani 1 1 d .
C11 -0.0880(19) 0.0770(7) 0.3244(6) 0.109(5) Uani 1 1 d .
C12 -0.158(2) 0.1191(7) 0.3582(7) 0.106(5) Uani 1 1 d .
C13 -0.117(3) 0.1225(8) 0.4250(9) 0.136(7) Uani 1 1 d .
C14 -0.012(3) 0.0857(8) 0.4552(8) 0.132(7) Uani 1 1 d .
C15 0.044(3) 0.0447(7) 0.4229(8) 0.137(7) Uani 1 1 d .
C16 0.011(2) 0.0376(7) 0.3576(7) 0.115(5) Uani 1 1 d .
C17 -0.282(2) 0.1587(9) 0.3263(8) 0.144(7) Uani 1 1 d .
C18 0.024(4) 0.0988(9) 0.5258(7) 0.208(13) Uani 1 1 d .
C19 0.076(2) -0.0147(7) 0.3246(8) 0.146(7) Uani 1 1 d .
C21 -0.328(2) 0.0020(7) 0.2653(8) 0.130(6) Uani 1 1 d .
C22 -0.2364(16) 0.0341(6) 0.1569(5) 0.087(3) Uani 1 1 d .
C23 -0.3351(16) -0.0034(5) 0.1281(6) 0.090(3) Uani 1 1 d .
C24 -0.3378(17) -0.0095(5) 0.0621(6) 0.095(4) Uani 1 1 d .
C25 -0.2373(17) 0.0228(5) 0.0274(6) 0.090(4) Uani 1 1 d .
C26 -0.1372(15) 0.0619(5) 0.0593(5) 0.081(3) Uani 1 1 d .
C61 -0.0226(16) 0.0950(5) -0.0449(6) 0.095(4) Uani 1 1 d .
C71 0.1477(15) 0.1777(5) 0.0315(5) 0.078(3) Uani 1 1 d .
C72 0.0644(16) 0.2200(5) -0.0006(6) 0.087(3) Uani 1 1 d .
C73 0.1533(17) 0.2644(5) -0.0261(5) 0.085(3) Uani 1 1 d .
C74 0.3151(19) 0.2642(5) -0.0195(6) 0.090(4) Uani 1 1 d .
C75 0.3941(16) 0.2202(6) 0.0102(5) 0.093(4) Uani 1 1 d .
C76 0.3107(16) 0.1742(5) 0.0364(5) 0.081(3) Uani 1 1 d .
C77 -0.1137(16) 0.2239(5) -0.0103(6) 0.091(4) Uani 1 1 d .
C78 0.409(2) 0.3096(7) -0.0505(8) 0.129(5) Uani 1 1 d .
C79 0.4047(16) 0.1263(5) 0.0656(6) 0.085(3) Uani 1 1 d .
C81 0.1972(14) 0.2290(5) 0.2415(5) 0.081(3) Uani 1 1 d .
C82 0.3176(15) 0.1970(5) 0.2100(5) 0.079(3) Uani 1 1 d .
C83 0.344(2) 0.1462(6) 0.2407(7) 0.104(4) Uani 1 1 d .
C84 0.237(2) 0.1427(5) 0.2904(7) 0.098(4) Uani 1 1 d .
C85 0.1484(15) 0.1918(5) 0.2904(6) 0.087(3) Uani 1 1 d .
C86 0.1708(17) 0.2919(5) 0.2335(6) 0.093(4) Uani 1 1 d .
C87 0.0280(17) 0.3106(6) 0.2692(7) 0.101(4) Uani 1 1 d .
C88 0.1462(18) 0.3065(5) 0.1626(6) 0.101(4) Uani 1 1 d .
C91 0.3262(16) 0.3185(5) 0.2645(7) 0.093(4) Uani 1 1 d .
C92 0.441(2) 0.3415(7) 0.2272(8) 0.121(5) Uani 1 1 d .
C93 0.572(2) 0.3634(7) 0.2559(9) 0.131(6) Uani 1 1 d .
C94 0.613(2) 0.3622(6) 0.3218(10) 0.118(5) Uani 1 1 d .
C95 0.505(2) 0.3401(7) 0.3562(8) 0.119(5) Uani 1 1 d .
C96 0.362(2) 0.3171(6) 0.3302(7) 0.111(5) Uani 1 1 d .
H13 -0.1626 0.1511 0.4494 0.163 Uiso 1 1 calc R
H15 0.1120 0.0182 0.4453 0.165 Uiso 1 1 calc R
H23 -0.4024 -0.0256 0.1526 0.108 Uiso 1 1 calc R
H24 -0.4082 -0.0356 0.0406 0.114 Uiso 1 1 calc R
H25 -0.2366 0.0184 -0.0178 0.109 Uiso 1 1 calc R
H73 0.0992 0.2946 -0.0479 0.102 Uiso 1 1 calc R
H75 0.5071 0.2202 0.0136 0.112 Uiso 1 1 calc R
H82 0.3698 0.2094 0.1737 0.095 Uiso 1 1 calc R
H83 0.4203 0.1187 0.2307 0.125 Uiso 1 1 calc R
H84 0.2270 0.1119 0.3188 0.118 Uiso 1 1 calc R
H85 0.0677 0.1997 0.3186 0.104 Uiso 1 1 calc R
H92 0.4260 0.3413 0.1816 0.145 Uiso 1 1 calc R
H93 0.6435 0.3815 0.2294 0.158 Uiso 1 1 calc R
H94 0.7118 0.3762 0.3403 0.141 Uiso 1 1 calc R
H95 0.5248 0.3397 0.4016 0.143 Uiso 1 1 calc R
H96 0.2892 0.3007 0.3576 0.133 Uiso 1 1 calc R
H17A -0.2311 0.1843 0.2973 0.216 Uiso 1 1 calc R
H17B -0.3317 0.1805 0.3594 0.216 Uiso 1 1 calc R
H17C -0.3642 0.1368 0.3016 0.216 Uiso 1 1 calc R
H18A -0.0127 0.0677 0.5518 0.313 Uiso 1 1 calc R
H18B -0.0316 0.1334 0.5366 0.313 Uiso 1 1 calc R
H18C 0.1385 0.1039 0.5346 0.313 Uiso 1 1 calc R
H19A 0.0120 -0.0218 0.2842 0.219 Uiso 1 1 calc R
H19B 0.0696 -0.0472 0.3530 0.219 Uiso 1 1 calc R
H19C 0.1866 -0.0081 0.3155 0.219 Uiso 1 1 calc R
H21A -0.3189 -0.0374 0.2529 0.196 Uiso 1 1 calc R
H21B -0.4379 0.0147 0.2555 0.196 Uiso 1 1 calc R
H21C -0.3001 0.0060 0.3115 0.196 Uiso 1 1 calc R
H61A -0.1201 0.1106 -0.0662 0.142 Uiso 1 1 calc R
H61B -0.0117 0.0556 -0.0576 0.142 Uiso 1 1 calc R
H61C 0.0692 0.1164 -0.0576 0.142 Uiso 1 1 calc R
H77A -0.1451 0.2270 -0.0564 0.137 Uiso 1 1 calc R
H77B -0.1507 0.2570 0.0121 0.137 Uiso 1 1 calc R
H77C -0.1615 0.1901 0.0069 0.137 Uiso 1 1 calc R
H78A 0.5225 0.3024 -0.0421 0.194 Uiso 1 1 calc R
H78B 0.3824 0.3462 -0.0324 0.194 Uiso 1 1 calc R
H78C 0.3813 0.3098 -0.0970 0.194 Uiso 1 1 calc R
H79A 0.3999 0.1271 0.1125 0.127 Uiso 1 1 calc R
H79B 0.5155 0.1296 0.0550 0.127 Uiso 1 1 calc R
H79C 0.3601 0.0908 0.0487 0.127 Uiso 1 1 calc R
H87A 0.0273 0.3517 0.2723 0.152 Uiso 1 1 calc R
H87B 0.0355 0.2944 0.3125 0.152 Uiso 1 1 calc R
H87C -0.0702 0.2979 0.2457 0.152 Uiso 1 1 calc R
H88A 0.0432 0.2919 0.1452 0.152 Uiso 1 1 calc R
H88B 0.2313 0.2897 0.1394 0.152 Uiso 1 1 calc R
H88C 0.1481 0.3474 0.1574 0.152 Uiso 1 1 calc R

loop_
_atom_site_aniso_label
_atom_site_aniso_U_11
_atom_site_aniso_U_22
_atom_site_aniso_U_33
_atom_site_aniso_U_12
_atom_site_aniso_U_13
_atom_site_aniso_U_23
U1 0.0947(4) 0.0711(3) 0.0753(3) -0.00713(19) 0.0038(2) -0.00854(16)
I1 0.1274(8) 0.0709(5) 0.0838(5) 0.0061(4) -0.0011(4) -0.0049(3)
I2 0.0912(6) 0.0997(6) 0.1092(6) 0.0014(5) 0.0047(5) -0.0253(5)
N1 0.112(8) 0.114(8) 0.072(6) -0.039(7) 0.011(5) -0.017(5)
N7 0.080(6) 0.065(5) 0.071(5) 0.009(4) 0.001(5) -0.002(4)
N21 0.098(8) 0.088(7) 0.083(6) -0.007(6) -0.003(5) -0.013(5)
C2 0.121(12) 0.100(10) 0.102(9) -0.031(9) 0.014(8) -0.011(8)
C6 0.093(9) 0.071(7) 0.075(6) 0.017(6) -0.004(6) -0.010(5)
C11 0.117(11) 0.131(13) 0.076(8) -0.049(10) -0.002(7) -0.027(8)
C12 0.117(13) 0.114(11) 0.087(9) -0.044(10) 0.004(8) -0.017(8)
C13 0.19(2) 0.119(13) 0.106(12) -0.067(13) 0.038(12) -0.041(10)
C14 0.20(2) 0.108(12) 0.085(10) -0.034(13) -0.024(11) 0.015(9)
C15 0.23(2) 0.095(11) 0.089(10) -0.035(12) -0.001(11) 0.008(8)
C16 0.157(15) 0.094(10) 0.092(10) -0.031(10) -0.009(9) 0.011(8)
C17 0.134(15) 0.20(2) 0.103(11) -0.058(15) 0.033(11) -0.045(13)
C18 0.42(4) 0.136(15) 0.063(8) -0.12(2) 0.010(14) -0.011(9)
C19 0.22(2) 0.123(13) 0.098(10) -0.013(13) 0.023(11) 0.024(9)
C21 0.160(15) 0.125(12) 0.109(10) -0.070(11) 0.033(10) -0.013(9)
C22 0.110(10) 0.088(8) 0.063(6) -0.006(7) 0.010(6) -0.008(5)
C23 0.102(10) 0.070(7) 0.096(9) -0.016(7) 0.002(7) -0.011(6)
C24 0.110(10) 0.072(7) 0.102(9) -0.025(7) 0.005(8) -0.018(6)
C25 0.112(10) 0.082(8) 0.076(7) 0.013(7) -0.002(7) -0.022(6)
C26 0.092(9) 0.074(7) 0.075(7) 0.003(6) 0.004(6) -0.009(5)
C61 0.108(10) 0.088(8) 0.087(8) 0.002(7) -0.001(7) -0.012(6)
C71 0.081(9) 0.080(7) 0.073(6) 0.008(6) 0.006(6) -0.002(5)
C72 0.094(10) 0.076(8) 0.092(8) 0.004(7) 0.015(7) -0.001(6)
C73 0.096(10) 0.092(8) 0.064(6) 0.004(7) -0.004(6) 0.015(5)
C74 0.111(12) 0.082(8) 0.076(7) 0.002(7) 0.006(7) 0.018(6)
C75 0.081(9) 0.128(11) 0.071(7) 0.001(8) 0.005(6) -0.005(7)
C76 0.091(9) 0.084(8) 0.067(6) -0.003(7) 0.004(6) -0.004(5)
C77 0.104(11) 0.080(8) 0.087(8) 0.012(7) -0.005(7) 0.002(6)
C78 0.134(13) 0.126(12) 0.128(12) -0.032(11) 0.010(10) 0.039(10)
C79 0.084(9) 0.084(8) 0.088(8) 0.000(6) 0.011(6) -0.013(6)
C81 0.083(8) 0.083(7) 0.079(7) 0.000(6) 0.015(6) 0.001(6)
C82 0.092(9) 0.085(8) 0.060(6) -0.018(6) -0.005(5) 0.000(5)
C83 0.130(12) 0.070(8) 0.107(10) 0.011(8) -0.021(9) -0.018(7)
C84 0.136(13) 0.065(7) 0.089(9) -0.021(8) -0.026(8) 0.003(6)
C85 0.081(8) 0.087(8) 0.090(8) -0.025(7) 0.000(6) -0.006(6)
C86 0.120(11) 0.060(7) 0.098(8) -0.006(7) 0.005(8) -0.006(6)
C87 0.095(9) 0.092(8) 0.118(10) 0.008(7) 0.015(8) -0.028(7)
C88 0.119(11) 0.085(8) 0.096(9) -0.017(8) -0.019(8) 0.005(6)
C91 0.089(9) 0.064(7) 0.124(11) -0.005(6) -0.001(8) 0.004(6)
C92 0.137(14) 0.123(12) 0.102(10) -0.037(11) -0.004(10) -0.005(9)
C93 0.132(15) 0.146(15) 0.115(13) -0.062(11) -0.001(11) 0.000(10)
C94 0.111(13) 0.080(9) 0.155(16) -0.017(8) -0.033(11) 0.010(9)
C95 0.129(13) 0.111(11) 0.110(11) -0.025(11) -0.032(10) 0.011(9)
C96 0.139(14) 0.102(10) 0.089(9) -0.027(9) -0.001(9) -0.002(7)

loop_
_atom_type_symbol
_atom_type_description
_atom_type_scat_dispersion_real
_atom_type_scat_dispersion_imag
_atom_type_scat_source
C C 0.0181 0.0091 'International Tables Vol C Tables 4.2.6.8 and 6.1.1.4'
H H 0.0000 0.0000 'International Tables Vol C Tables 4.2.6.8 and 6.1.1.4'
N N 0.0311 0.0180 'International Tables Vol C Tables 4.2.6.8 and 6.1.1.4'
I I -0.3257 6.8362 'International Tables Vol C Tables 4.2.6.8 and 6.1.1.4'
U U -4.3638 13.4090 'International Tables Vol C Tables 4.2.6.8 and 6.1.1.4'

loop_
_geom_angle_atom_site_label_1
_geom_angle_atom_site_label_2
_geom_angle_atom_site_label_3
_geom_angle
N21 U1 N7 66.0(3)
N21 U1 N1 67.2(3)
N7 U1 N1 133.1(3)
N21 U1 C84 143.7(4)
N7 U1 C84 141.4(4)
N1 U1 C84 81.4(4)
N21 U1 C83 148.1(4)
N7 U1 C83 110.9(4)
N1 U1 C83 108.2(4)
C84 U1 C83 30.7(4)
N21 U1 C85 150.9(4)
N7 U1 C85 140.3(3)
N1 U1 C85 85.6(3)
C84 U1 C85 29.3(4)
C83 U1 C85 49.2(4)
N21 U1 C82 160.6(3)
N7 U1 C82 96.4(3)
N1 U1 C82 129.7(3)
C84 U1 C82 48.8(4)
C83 U1 C82 29.0(4)
C85 U1 C82 48.4(3)
N21 U1 C81 163.0(3)
N7 U1 C81 111.2(3)
N1 U1 C81 113.8(3)
C84 U1 C81 48.6(3)
C83 U1 C81 48.9(4)
C85 U1 C81 29.2(3)
C82 U1 C81 29.7(3)
N21 U1 I2 80.4(3)
N7 U1 I2 83.5(2)
N1 U1 I2 89.5(3)
C84 U1 I2 118.5(3)
C83 U1 I2 131.4(3)
C85 U1 I2 89.6(3)
C82 U1 I2 106.7(3)
C81 U1 I2 82.6(2)
N21 U1 I1 73.7(2)
N7 U1 I1 83.23(19)
N1 U1 I1 83.4(3)
C84 U1 I1 85.3(3)
C83 U1 I1 74.4(3)
C85 U1 I1 114.6(3)
C82 U1 I1 97.0(3)
C81 U1 I1 123.2(2)
I2 U1 I1 153.94(3)
C2 N1 C11 120.3(11)
C2 N1 U1 116.8(8)
C11 N1 U1 122.7(8)
C6 N7 C71 119.5(9)
C6 N7 U1 119.1(7)
C71 N7 U1 121.3(6)
C26 N21 C22 114.7(9)
C26 N21 U1 122.5(8)
C22 N21 U1 122.6(7)
N1 C2 C22 119.6(12)
N1 C2 C21 123.6(13)
C22 C2 C21 116.6(12)
N7 C6 C26 117.5(10)
N7 C6 C61 122.2(11)
C26 C6 C61 120.3(11)
C12 C11 C16 119.6(14)
C12 C11 N1 120.6(16)
C16 C11 N1 119.8(14)
C11 C12 C13 117.3(18)
C11 C12 C17 122.1(14)
C13 C12 C17 120.5(17)
C14 C13 C12 121.5(18)
C14 C13 H13 119.20
C12 C13 H13 119.20
C15 C14 C13 119.6(17)
C15 C14 C18 127(2)
C13 C14 C18 113(2)
C14 C15 C16 123.1(19)
C14 C15 H15 118.40
C16 C15 H15 118.40
C15 C16 C11 118.5(16)
C15 C16 C19 119.0(17)
C11 C16 C19 122.5(13)
C12 C17 H17A 109.50
C12 C17 H17B 109.50
H17A C17 H17B 109.50
C12 C17 H17C 109.50
H17A C17 H17C 109.50
H17B C17 H17C 109.50
C14 C18 H18A 109.50
C14 C18 H18B 109.50
H18A C18 H18B 109.50
C14 C18 H18C 109.50
H18A C18 H18C 109.50
H18B C18 H18C 109.50
C16 C19 H19A 109.50
C16 C19 H19B 109.50
H19A C19 H19B 109.50
C16 C19 H19C 109.50
H19A C19 H19C 109.50
H19B C19 H19C 109.50
C2 C21 H21A 109.50
C2 C21 H21B 109.50
H21A C21 H21B 109.50
C2 C21 H21C 109.50
H21A C21 H21C 109.50
H21B C21 H21C 109.50
C23 C22 N21 125.2(10)
C23 C22 C2 120.8(12)
N21 C22 C2 113.7(11)
C22 C23 C24 118.8(12)
C22 C23 H23 120.60
C24 C23 H23 120.60
C23 C24 C25 119.6(11)
C23 C24 H24 120.20
C25 C24 H24 120.20
C24 C25 C26 119.6(11)
C24 C25 H25 120.20
C26 C25 H25 120.20
N21 C26 C25 122.0(11)
N21 C26 C6 114.6(10)
C25 C26 C6 123.4(11)
C6 C61 H61A 109.50
C6 C61 H61B 109.50
H61A C61 H61B 109.50
C6 C61 H61C 109.50
H61A C61 H61C 109.50
H61B C61 H61C 109.50
C76 C71 C72 123.6(11)
C76 C71 N7 118.2(10)
C72 C71 N7 118.2(11)
C71 C72 C73 117.6(12)
C71 C72 C77 125.5(11)
C73 C72 C77 116.9(11)
C74 C73 C72 120.7(12)
C74 C73 H73 119.60
C72 C73 H73 119.60
C73 C74 C75 120.1(12)
C73 C74 C78 120.2(12)
C75 C74 C78 119.4(14)
C74 C75 C76 121.5(13)
C74 C75 H75 119.20
C76 C75 H75 119.20
C71 C76 C75 116.3(12)
C71 C76 C79 125.0(11)
C75 C76 C79 118.7(12)
C72 C77 H77A 109.50
C72 C77 H77B 109.50
H77A C77 H77B 109.50
C72 C77 H77C 109.50
H77A C77 H77C 109.50
H77B C77 H77C 109.50
C74 C78 H78A 109.50
C74 C78 H78B 109.50
H78A C78 H78B 109.50
C74 C78 H78C 109.50
H78A C78 H78C 109.50
H78B C78 H78C 109.50
C76 C79 H79A 109.50
C76 C79 H79B 109.50
H79A C79 H79B 109.50
C76 C79 H79C 109.50
H79A C79 H79C 109.50
H79B C79 H79C 109.50
C85 C81 C82 104.0(10)
C85 C81 C86 129.7(11)
C82 C81 C86 124.4(10)
C85 C81 U1 70.8(7)
C82 C81 U1 71.1(6)
C86 C81 U1 134.0(8)
C83 C82 C81 110.1(11)
C83 C82 U1 72.8(8)
C81 C82 U1 79.2(7)
C83 C82 H82 124.90
C81 C82 H82 124.90
U1 C82 H82 114.90
C82 C83 C84 107.2(12)
C82 C83 U1 78.2(8)
C84 C83 U1 73.3(8)
C82 C83 H83 126.40
C84 C83 H83 126.40
U1 C83 H83 114.50
C85 C84 C83 108.7(12)
C85 C84 U1 78.9(7)
C83 C84 U1 76.0(8)
C85 C84 H84 125.70
C83 C84 H84 125.70
U1 C84 H84 111.80
C84 C85 C81 109.9(12)
C84 C85 U1 71.7(7)
C81 C85 U1 80.1(7)
C84 C85 H85 125.10
C81 C85 H85 125.10
U1 C85 H85 115.00
C88 C86 C81 110.0(10)
C88 C86 C87 110.5(12)
C81 C86 C87 110.4(10)
C88 C86 C91 111.3(11)
C81 C86 C91 104.1(10)
C87 C86 C91 110.4(10)
C86 C87 H87A 109.50
C86 C87 H87B 109.50
H87A C87 H87B 109.50
C86 C87 H87C 109.50
H87A C87 H87C 109.50
H87B C87 H87C 109.50
C86 C88 H88A 109.50
C86 C88 H88B 109.50
H88A C88 H88B 109.50
C86 C88 H88C 109.50
H88A C88 H88C 109.50
H88B C88 H88C 109.50
C96 C91 C92 116.8(14)
C96 C91 C86 121.2(13)
C92 C91 C86 121.8(13)
C93 C92 C91 119.5(15)
C93 C92 H92 120.30
C91 C92 H92 120.30
C92 C93 C94 125.4(17)
C92 C93 H93 117.30
C94 C93 H93 117.30
C95 C94 C93 114.3(15)
C95 C94 H94 122.90
C93 C94 H94 122.90
C94 C95 C96 124.3(15)
C94 C95 H95 117.90
C96 C95 H95 117.90
C91 C96 C95 119.5(15)
C91 C96 H96 120.20
C95 C96 H96 120.20

loop_
_geom_bond_atom_site_label_1
_geom_bond_atom_site_label_2
_geom_bond_distance
U1 N21 2.368(10)
U1 N7 2.484(9)
U1 N1 2.522(10)
U1 C84 2.687(12)
U1 C83 2.723(15)
U1 C85 2.777(12)
U1 C82 2.790(11)
U1 C81 2.897(12)
U1 I2 3.0318(10)
U1 I1 3.1257(9)
N1 C2 1.331(16)
N1 C11 1.439(15)
N7 C6 1.325(14)
N7 C71 1.465(14)
N21 C26 1.385(14)
N21 C22 1.407(15)
C2 C22 1.480(18)
C2 C21 1.527(19)
C6 C26 1.454(16)
C6 C61 1.503(15)
C11 C12 1.38(2)
C11 C16 1.40(2)
C12 C13 1.41(2)
C12 C17 1.53(3)
C13 C14 1.37(3)
C13 H13 0.9500
C14 C15 1.30(2)
C14 C18 1.51(2)
C15 C16 1.38(2)
C15 H15 0.9500
C16 C19 1.54(2)
C17 H17A 0.9800
C17 H17B 0.9800
C17 H17C 0.9800
C18 H18A 0.9800
C18 H18B 0.9800
C18 H18C 0.9800
C19 H19A 0.9800
C19 H19B 0.9800
C19 H19C 0.9800
C21 H21A 0.9800
C21 H21B 0.9800
C21 H21C 0.9800
C22 C23 1.334(16)
C23 C24 1.384(17)
C23 H23 0.9500
C24 C25 1.387(18)
C24 H24 0.9500
C25 C26 1.393(16)
C25 H25 0.9500
C61 H61A 0.9800
C61 H61B 0.9800
C61 H61C 0.9800
C71 C76 1.375(17)
C71 C72 1.375(16)
C72 C73 1.422(17)
C72 C77 1.504(18)
C73 C74 1.362(18)
C73 H73 0.9500
C74 C75 1.366(18)
C74 C78 1.511(18)
C75 C76 1.431(17)
C75 H75 0.9500
C76 C79 1.494(17)
C77 H77A 0.9800
C77 H77B 0.9800
C77 H77C 0.9800
C78 H78A 0.9800
C78 H78B 0.9800
C78 H78C 0.9800
C79 H79A 0.9800
C79 H79B 0.9800
C79 H79C 0.9800
C81 C85 1.434(16)
C81 C82 1.463(16)
C81 C86 1.522(16)
C82 C83 1.380(17)
C82 H82 0.9500
C83 C84 1.43(2)
C83 H83 0.9500
C84 C85 1.386(18)
C84 H84 0.9500
C85 H85 0.9500
C86 C88 1.518(16)
C86 C87 1.528(18)
C86 C91 1.554(18)
C87 H87A 0.9800
C87 H87B 0.9800
C87 H87C 0.9800
C88 H88A 0.9800
C88 H88B 0.9800
C88 H88C 0.9800
C91 C96 1.382(18)
C91 C92 1.40(2)
C92 C93 1.32(2)
C92 H92 0.9500
C93 C94 1.39(2)
C93 H93 0.9500
C94 C95 1.31(2)
C94 H94 0.9500
C95 C96 1.40(2)
C95 H95 0.9500
C96 H96 0.9500

loop_
_geom_torsion_atom_site_label_1
_geom_torsion_atom_site_label_2
_geom_torsion_atom_site_label_3
_geom_torsion_atom_site_label_4
_geom_torsion
N21 U1 N1 C2 1.4(10)
N7 U1 N1 C2 0.5(13)
C84 U1 N1 C2 -159.9(12)
C83 U1 N1 C2 -144.8(11)
C85 U1 N1 C2 170.9(11)
C82 U1 N1 C2 -167.3(10)
C81 U1 N1 C2 162.9(11)
I2 U1 N1 C2 81.2(11)
I1 U1 N1 C2 -73.7(11)
N21 U1 N1 C11 176.6(13)
N7 U1 N1 C11 175.8(11)
C84 U1 N1 C11 15.3(12)
C83 U1 N1 C11 30.4(13)
C85 U1 N1 C11 -13.9(12)
C82 U1 N1 C11 7.9(14)
C81 U1 N1 C11 -21.9(13)
I2 U1 N1 C11 -103.5(12)
I1 U1 N1 C11 101.6(12)
N21 U1 N7 C6 -5.3(8)
N1 U1 N7 C6 -4.5(10)
C84 U1 N7 C6 143.5(8)
C83 U1 N7 C6 140.3(8)
C85 U1 N7 C6 -169.3(8)
C82 U1 N7 C6 166.2(8)
C81 U1 N7 C6 -167.1(8)
I2 U1 N7 C6 -87.7(8)
I1 U1 N7 C6 69.8(8)
N21 U1 N7 C71 169.6(8)
N1 U1 N7 C71 170.4(7)
C84 U1 N7 C71 -41.6(10)
C83 U1 N7 C71 -44.9(8)
C85 U1 N7 C71 5.6(10)
C82 U1 N7 C71 -18.9(8)
C81 U1 N7 C71 7.8(8)
I2 U1 N7 C71 87.2(7)
I1 U1 N7 C71 -115.3(8)
N7 U1 N21 C26 5.5(8)
N1 U1 N21 C26 -173.8(10)
C84 U1 N21 C26 -141.5(9)
C83 U1 N21 C26 -85.7(12)
C85 U1 N21 C26 164.2(8)
C82 U1 N21 C26 -20.7(16)
C81 U1 N21 C26 89.4(14)
I2 U1 N21 C26 92.6(9)
I1 U1 N21 C26 -84.2(9)
N7 U1 N21 C22 179.7(10)
N1 U1 N21 C22 0.3(9)
C84 U1 N21 C22 32.7(13)
C83 U1 N21 C22 88.4(12)
C85 U1 N21 C22 -21.7(14)
C82 U1 N21 C22 153.4(10)
C81 U1 N21 C22 -96.5(14)
I2 U1 N21 C22 -93.2(9)
I1 U1 N21 C22 89.9(9)
C11 N1 C2 C22 -178.3(14)
U1 N1 C2 C22 -2.9(19)
C11 N1 C2 C21 7(2)
U1 N1 C2 C21 -177.2(13)
C71 N7 C6 C26 -170.2(10)
U1 N7 C6 C26 4.8(13)
C71 N7 C6 C61 9.7(16)
U1 N7 C6 C61 -175.3(8)
C2 N1 C11 C12 -101.1(17)
U1 N1 C11 C12 83.8(15)
C2 N1 C11 C16 80.2(18)
U1 N1 C11 C16 -94.9(15)
C16 C11 C12 C13 5(2)
N1 C11 C12 C13 -174.0(13)
C16 C11 C12 C17 -172.3(14)
N1 C11 C12 C17 9(2)
C11 C12 C13 C14 0(2)
C17 C12 C13 C14 176.7(17)
C12 C13 C14 C15 -4(3)
C12 C13 C14 C18 176.5(15)
C13 C14 C15 C16 4(3)
C18 C14 C15 C16 -176.7(18)
C14 C15 C16 C11 1(3)
C14 C15 C16 C19 -176.3(18)
C12 C11 C16 C15 -5(2)
N1 C11 C16 C15 173.8(14)
C12 C11 C16 C19 171.9(15)
N1 C11 C16 C19 -9(2)
C26 N21 C22 C23 -1.4(18)
U1 N21 C22 C23 -176.0(10)
C26 N21 C22 C2 172.7(11)
U1 N21 C22 C2 -1.8(15)
N1 C2 C22 C23 177.6(14)
C21 C2 C22 C23 -8(2)
N1 C2 C22 N21 3(2)
C21 C2 C22 N21 177.8(13)
N21 C22 C23 C24 1(2)
C2 C22 C23 C24 -173.1(13)
C22 C23 C24 C25 1(2)
C23 C24 C25 C26 -1(2)
C22 N21 C26 C25 0.7(16)
U1 N21 C26 C25 175.3(9)
C22 N21 C26 C6 -179.9(10)
U1 N21 C26 C6 -5.3(14)
C24 C25 C26 N21 0.7(19)
C24 C25 C26 C6 -178.7(12)
N7 C6 C26 N21 0.1(15)
C61 C6 C26 N21 -179.8(10)
N7 C6 C26 C25 179.5(10)
C61 C6 C26 C25 -0.4(17)
C6 N7 C71 C76 -112.1(12)
U1 N7 C71 C76 73.0(11)
C6 N7 C71 C72 68.4(13)
U1 N7 C71 C72 -106.5(10)
C76 C71 C72 C73 -4.5(17)
N7 C71 C72 C73 175.0(10)
C76 C71 C72 C77 176.4(11)
N7 C71 C72 C77 -4.2(17)
C71 C72 C73 C74 1.0(17)
C77 C72 C73 C74 -179.8(11)
C72 C73 C74 C75 1.8(19)
C72 C73 C74 C78 176.1(13)
C73 C74 C75 C76 -1.4(19)
C78 C74 C75 C76 -175.7(13)
C72 C71 C76 C75 4.8(16)
N7 C71 C76 C75 -174.6(10)
C72 C71 C76 C79 -174.2(11)
N7 C71 C76 C79 6.3(16)
C74 C75 C76 C71 -1.8(17)
C74 C75 C76 C79 177.3(11)
N21 U1 C81 C85 106.0(12)
N7 U1 C81 C85 -177.2(7)
N1 U1 C81 C85 16.6(9)
C84 U1 C81 C85 -36.3(8)
C83 U1 C81 C85 -77.4(8)
C82 U1 C81 C85 -113.0(10)
I2 U1 C81 C85 102.8(7)
I1 U1 C81 C85 -81.3(8)
N21 U1 C81 C82 -141.0(11)
N7 U1 C81 C82 -64.2(7)
N1 U1 C81 C82 129.6(6)
C84 U1 C81 C82 76.7(8)
C83 U1 C81 C82 35.6(7)
C85 U1 C81 C82 113.0(10)
I2 U1 C81 C82 -144.2(6)
I1 U1 C81 C82 31.7(7)
N21 U1 C81 C86 -21.1(18)
N7 U1 C81 C86 55.7(11)
N1 U1 C81 C86 -110.5(11)
C84 U1 C81 C86 -163.4(13)
C83 U1 C81 C86 155.5(13)
C85 U1 C81 C86 -127.1(14)
C82 U1 C81 C86 119.9(13)
I2 U1 C81 C86 -24.3(10)
I1 U1 C81 C86 151.6(10)
C85 C81 C82 C83 -3.4(13)
C86 C81 C82 C83 162.1(12)
U1 C81 C82 C83 -67.0(9)
C85 C81 C82 U1 63.6(8)
C86 C81 C82 U1 -130.9(11)
N21 U1 C82 C83 -98.5(12)
N7 U1 C82 C83 -122.5(8)
N1 U1 C82 C83 48.7(10)
C84 U1 C82 C83 38.9(8)
C85 U1 C82 C83 78.3(9)
C81 U1 C82 C83 115.2(11)
I2 U1 C82 C83 152.4(8)
I1 U1 C82 C83 -38.5(8)
N21 U1 C82 C81 146.3(10)
N7 U1 C82 C81 122.3(6)
N1 U1 C82 C81 -66.5(8)
C84 U1 C82 C81 -76.3(8)
C83 U1 C82 C81 -115.2(11)
C85 U1 C82 C81 -36.9(6)
I2 U1 C82 C81 37.2(6)
I1 U1 C82 C81 -153.7(6)
C81 C82 C83 C84 3.0(14)
U1 C82 C83 C84 -68.2(9)
C81 C82 C83 U1 71.2(8)
N21 U1 C83 C82 141.5(8)
N7 U1 C83 C82 63.8(8)
N1 U1 C83 C82 -142.6(8)
C84 U1 C83 C82 -112.2(11)
C85 U1 C83 C82 -75.5(8)
C81 U1 C83 C82 -36.6(7)
I2 U1 C83 C82 -36.3(10)
I1 U1 C83 C82 140.1(9)
N21 U1 C83 C84 -106.2(9)
N7 U1 C83 C84 176.0(7)
N1 U1 C83 C84 -30.3(8)
C85 U1 C83 C84 36.7(7)
C82 U1 C83 C84 112.2(11)
C81 U1 C83 C84 75.7(8)
I2 U1 C83 C84 75.9(9)
I1 U1 C83 C84 -107.7(8)
C82 C83 C84 C85 -1.4(15)
U1 C83 C84 C85 -73.0(9)
C82 C83 C84 U1 71.6(9)
N21 U1 C84 C85 -126.3(8)
N7 U1 C84 C85 106.7(9)
N1 U1 C84 C85 -96.4(9)
C83 U1 C84 C85 112.6(11)
C82 U1 C84 C85 76.0(8)
C81 U1 C84 C85 36.1(7)
I2 U1 C84 C85 -11.6(9)
I1 U1 C84 C85 179.6(8)
N21 U1 C84 C83 121.1(8)
N7 U1 C84 C83 -5.9(10)
N1 U1 C84 C83 151.0(8)
C85 U1 C84 C83 -112.6(11)
C82 U1 C84 C83 -36.6(7)
C81 U1 C84 C83 -76.5(8)
I2 U1 C84 C83 -124.2(7)
I1 U1 C84 C83 67.0(7)
C83 C84 C85 C81 -0.8(15)
U1 C84 C85 C81 -71.8(9)
C83 C84 C85 U1 71.0(9)
C82 C81 C85 C84 2.5(13)
C86 C81 C85 C84 -161.9(13)
U1 C81 C85 C84 66.3(9)
C82 C81 C85 U1 -63.8(8)
C86 C81 C85 U1 131.7(13)
N21 U1 C85 C84 100.5(11)
N7 U1 C85 C84 -110.8(9)
N1 U1 C85 C84 80.3(9)
C83 U1 C85 C84 -38.5(8)
C82 U1 C85 C84 -77.3(9)
C81 U1 C85 C84 -114.9(12)
I2 U1 C85 C84 169.8(8)
I1 U1 C85 C84 -0.4(9)
N21 U1 C85 C81 -144.5(8)
N7 U1 C85 C81 4.1(11)
N1 U1 C85 C81 -164.8(8)
C84 U1 C85 C81 114.9(12)
C83 U1 C85 C81 76.4(8)
C82 U1 C85 C81 37.6(7)
I2 U1 C85 C81 -75.3(7)
I1 U1 C85 C81 114.5(7)
C85 C81 C86 C88 -144.7(13)
C82 C81 C86 C88 53.6(17)
U1 C81 C86 C88 -42.9(16)
C85 C81 C86 C87 -22.5(19)
C82 C81 C86 C87 175.9(11)
U1 C81 C86 C87 79.3(13)
C85 C81 C86 C91 96.0(15)
C82 C81 C86 C91 -65.6(14)
U1 C81 C86 C91 -162.2(9)
C88 C86 C91 C96 171.1(13)
C81 C86 C91 C96 -70.5(15)
C87 C86 C91 C96 48.0(16)
C88 C86 C91 C92 -13.2(18)
C81 C86 C91 C92 105.2(15)
C87 C86 C91 C92 -136.3(14)
C96 C91 C92 C93 -4(2)
C86 C91 C92 C93 -179.8(14)
C91 C92 C93 C94 5(3)
C92 C93 C94 C95 -4(3)
C93 C94 C95 C96 3(3)
C92 C91 C96 C95 2(2)
C86 C91 C96 C95 178.2(13)
C94 C95 C96 C91 -2(3)

loop_
_platon_squeeze_void_nr
_platon_squeeze_void_average_x
_platon_squeeze_void_average_y
_platon_squeeze_void_average_z
_platon_squeeze_void_volume
_platon_squeeze_void_count_electrons
_platon_squeeze_void_content
1 0.500 1.000 0.500 238 37 ' '
2 0.500 0.500 1.000 238 37 ' '
